data_7049254
loop_
_publ_author_name
'Yang, Zhao-Fu'
'Tian, Yong-Mei'
'Zhang, Wan-Ying'
'Chen, Peng'
'Li, Hong-Feng'
'Zhang, Yi-Quan'
'Sun, Wen-Bin'

_publ_section_title
;
 High local coordination symmetry around the spin center and the alignment
 between magnetic and symmetric axes together play a crucial role in
 single-molecule magnet performance.
;
_journal_issue 15
_journal_name_full 'Dalton transactions (Cambridge, England : 2003)'
_journal_page_first 4931
_journal_page_last 4940
_journal_paper_doi 10.1039/c9dt00058e
_journal_volume 48
_journal_year 2019
_chemical_formula_sum 'C68 H56 Dy2 N6 O10'
_chemical_formula_weight 1442.18
_space_group_crystal_system monoclinic
_space_group_IT_number 14
_space_group_name_Hall '-P 2ybc'
_space_group_name_H-M_alt 'P 1 21/c 1'
_symmetry_space_group_name_Hall '-P 2ybc'
_symmetry_space_group_name_H-M 'P 1 21/c 1'
_atom_sites_solution_hydrogens mixed
_audit_creation_method SHELXL-2014/7
_audit_update_record
;
2019-01-30 deposited with the CCDC.    2019-03-06 downloaded from the CCDC.
;
_cell_angle_alpha 90
_cell_angle_beta 101.707(7)
_cell_angle_gamma 90
_cell_formula_units_Z 8
_cell_length_a 24.7131(14)
_cell_length_b 18.3426(8)
_cell_length_c 27.265(3)
_cell_measurement_reflns_used 8107
_cell_measurement_temperature 293(2)
_cell_measurement_theta_max 29.2094
_cell_measurement_theta_min 3.0029
_cell_volume 12102.2(16)
_computing_cell_refinement 'CrysAlis PRO (Agilent, 2011)'
_computing_data_collection 'CrysAlis PRO (Agilent, 2011)'
_computing_data_reduction 'CrysAlis PRO (Agilent, 2011)'
_computing_molecular_graphics 'Bruker SHELXTL'
_computing_publication_material 'Bruker SHELXTL'
_computing_structure_refinement 'SHELXL-2014/7 (Sheldrick, 2014)'
_computing_structure_solution 'CrysAlis PRO (Agilent, 2011)'
_diffrn_ambient_temperature 293(2)
_diffrn_measured_fraction_theta_full 0.996
_diffrn_measured_fraction_theta_max 0.858
_diffrn_measurement_device_type 'Xcalibur, Eos'
_diffrn_measurement_method '\w scans'
_diffrn_radiation_type MoK\a
_diffrn_radiation_wavelength 0.71073
_diffrn_reflns_av_R_equivalents 0.0585
_diffrn_reflns_av_unetI/netI 0.1046
_diffrn_reflns_Laue_measured_fraction_full 0.996
_diffrn_reflns_Laue_measured_fraction_max 0.858
_diffrn_reflns_limit_h_max 33
_diffrn_reflns_limit_h_min -33
_diffrn_reflns_limit_k_max 24
_diffrn_reflns_limit_k_min -24
_diffrn_reflns_limit_l_max 34
_diffrn_reflns_limit_l_min -32
_diffrn_reflns_number 70013
_diffrn_reflns_point_group_measured_fraction_full 0.996
_diffrn_reflns_point_group_measured_fraction_max 0.858
_diffrn_reflns_theta_full 25.242
_diffrn_reflns_theta_max 29.274
_diffrn_reflns_theta_min 3.009
_diffrn_source '\w scans'
_exptl_absorpt_coefficient_mu 2.516
_exptl_absorpt_process_details
;
CrysAlisPro, Agilent Technologies,

Version 1.171.35.21 (release 20-01-2012 CrysAlis171 .NET)

(compiled Jan 23 2012,18:06:46)

Empirical absorption correction using 
spherical harmonics,
 
implemented in SCALE3 ABSPACK 
scaling algorithm.

;
_exptl_crystal_colour red
_exptl_crystal_density_diffrn 1.583
_exptl_crystal_description block
_exptl_crystal_F_000 5744
_exptl_crystal_size_max 0.150
_exptl_crystal_size_mid 0.100
_exptl_crystal_size_min 0.100
_refine_diff_density_max 2.228
_refine_diff_density_min -1.573
_refine_diff_density_rms 0.163
_refine_ls_extinction_method none
_refine_ls_goodness_of_fit_ref 1.027
_refine_ls_hydrogen_treatment mixed
_refine_ls_matrix_type full
_refine_ls_number_parameters 1564
_refine_ls_number_reflns 28333
_refine_ls_number_restraints 2706
_refine_ls_restrained_S_all 1.006
_refine_ls_R_factor_all 0.1431
_refine_ls_R_factor_gt 0.0733
_refine_ls_shift/su_max 0.003
_refine_ls_shift/su_mean 0.000
_refine_ls_structure_factor_coef Fsqd
_refine_ls_weighting_details 'w=1/[\s^2^(Fo^2^)+(0.0608P)^2^+59.5499P] where P=(Fo^2^+2Fc^2^)/3'
_refine_ls_weighting_scheme calc
_refine_ls_wR_factor_gt 0.1546
_refine_ls_wR_factor_ref 0.2009
_reflns_Friedel_coverage 0.000
_reflns_number_gt 15417
_reflns_number_total 28333
_reflns_threshold_expression 'I > 2\s(I)'
_cod_data_source_file c9dt00058e2.cif
_cod_data_source_block 6
_cod_depositor_comments 'Adding full bibliography for 7049253--7049258.cif.'
_cod_original_cell_volume 12102.0(14)
_cod_database_code 7049254
_shelx_shelxl_version_number 2014/7
_shelx_space_group_comment
;
The symmetry employed for this shelxl refinement is uniquely defined
by the following loop, which should always be used as a source of
symmetry information in preference to the above space-group names.
They are only intended as comments.
;
_shelx_estimated_absorpt_t_min 0.58010
_shelx_estimated_absorpt_t_max 1.00000

loop_
_space_group_symop_operation_xyz
'x, y, z'
'-x, y+1/2, -z+1/2'
'-x, -y, -z'
'x, -y-1/2, z-1/2'

loop_
_atom_site_label
_atom_site_type_symbol
_atom_site_fract_x
_atom_site_fract_y
_atom_site_fract_z
_atom_site_U_iso_or_equiv
_atom_site_adp_type
_atom_site_occupancy
_atom_site_site_symmetry_order
_atom_site_calc_flag
_atom_site_refinement_flags_posn
_atom_site_refinement_flags_adp
Dy1 Dy 0.68982(2) 0.51186(2) 0.41723(2) 0.03888(12) Uani 1 1 d D .
Dy2 Dy 0.55646(2) 0.46195(2) 0.32502(2) 0.03764(12) Uani 1 1 d D .
Dy3 Dy 0.80140(2) 0.03651(2) 0.57040(2) 0.04284(13) Uani 1 1 d D .
Dy4 Dy 0.93692(2) -0.00007(2) 0.66411(2) 0.04698(14) Uani 1 1 d D .
O7 O 0.6284(2) 0.5482(3) 0.3425(2) 0.0401(14) Uani 1 1 d . .
O2 O 0.6226(2) 0.4197(3) 0.3953(2) 0.0400(14) Uani 1 1 d . .
O12 O 0.8752(2) -0.0466(3) 0.5925(2) 0.0468(16) Uani 1 1 d . .
O5 O 0.7012(3) 0.5050(3) 0.5030(2) 0.0520(17) Uani 1 1 d . .
O10 O 0.6194(2) 0.3907(3) 0.2933(2) 0.0456(15) Uani 1 1 d . .
O4 O 0.6254(2) 0.5892(3) 0.4436(2) 0.0438(15) Uani 1 1 d . .
O13 O 0.7766(3) -0.0079(4) 0.6471(2) 0.0573(17) Uani 1 1 d D U
H13 H 0.792(3) -0.045(3) 0.6634(15) 0.086 Uiso 1 1 d D U
O6 O 0.5011(3) 0.3628(3) 0.3252(3) 0.0530(17) Uani 1 1 d . .
O11 O 0.7438(3) 0.1341(3) 0.5681(3) 0.0548(18) Uani 1 1 d . .
O9 O 0.5366(3) 0.4703(4) 0.2399(2) 0.0563(18) Uani 1 1 d . .
O17 O 0.8669(2) 0.0876(3) 0.6385(2) 0.0491(16) Uani 1 1 d . .
O19 O 0.8726(2) -0.0719(3) 0.6951(3) 0.0534(17) Uani 1 1 d . .
O8 O 0.5310(3) 0.5134(4) 0.4002(3) 0.0625(18) Uani 1 1 d D U
H8 H 0.548(3) 0.549(3) 0.417(2) 0.094 Uiso 1 1 d D U
O1 O 0.7405(3) 0.6150(3) 0.4209(3) 0.0606(19) Uani 1 1 d . .
O16 O 0.9888(3) -0.1022(3) 0.6750(3) 0.063(2) Uani 1 1 d . .
O20 O 0.9526(3) 0.0147(3) 0.7502(3) 0.0569(18) Uani 1 1 d . .
O14 O 0.8640(3) 0.1019(3) 0.5338(2) 0.0539(17) Uani 1 1 d . .
N8 N 0.6989(3) 0.0137(4) 0.5499(3) 0.0454(19) Uani 1 1 d . .
N4 N 0.5243(3) 0.5881(4) 0.3057(3) 0.0423(18) Uani 1 1 d . .
O18 O 0.9666(3) 0.0364(4) 0.5877(3) 0.075(2) Uani 1 1 d D U
H18 H 0.942(2) 0.024(6) 0.5626(5) 0.113 Uiso 1 1 d D U
N7 N 0.7728(3) -0.0900(4) 0.5559(3) 0.0465(19) Uani 1 1 d . .
O15 O 0.7780(3) 0.0223(4) 0.4844(3) 0.063(2) Uani 1 1 d . .
N5 N 0.4539(3) 0.4817(4) 0.3029(3) 0.0413(18) Uani 1 1 d . .
N10 N 0.9708(3) 0.1246(4) 0.6782(3) 0.053(2) Uani 1 1 d . .
O3 O 0.7213(3) 0.4615(5) 0.3443(3) 0.073(2) Uani 1 1 d D U
H3 H 0.703(3) 0.480(5) 0.3168(6) 0.110 Uiso 1 1 d D U
N6 N 0.4176(3) 0.4236(4) 0.3059(3) 0.050(2) Uani 1 1 d . .
N9 N 0.6621(3) 0.0701(4) 0.5501(3) 0.0479(19) Uani 1 1 d . .
N3 N 0.8257(3) 0.5628(4) 0.4519(3) 0.059(2) Uani 1 1 d . .
C34 C 0.6196(4) 0.6175(5) 0.3259(4) 0.0539(13) Uani 1 1 d . U
C33 C 0.5639(4) 0.6389(5) 0.3078(4) 0.0536(12) Uani 1 1 d . U
N11 N 1.0394(3) 0.0153(4) 0.6937(3) 0.055(2) Uani 1 1 d . .
N1 N 0.7260(3) 0.3898(4) 0.4427(3) 0.0451(19) Uani 1 1 d . .
N2 N 0.7922(3) 0.5021(4) 0.4501(3) 0.050(2) Uani 1 1 d . .
C66 C 0.8670(4) -0.1171(5) 0.5787(4) 0.0592(13) Uani 1 1 d . U
C75 C 0.6907(5) 0.1302(6) 0.5609(4) 0.0670(13) Uani 1 1 d . U
C58 C 0.6217(4) 0.3618(5) 0.2512(4) 0.0514(12) Uani 1 1 d . U
C55 C 0.5237(4) 0.4727(5) 0.1525(4) 0.0486(12) Uani 1 1 d . U
C101 C 0.9340(4) 0.1792(6) 0.6658(4) 0.0663(12) Uani 1 1 d . U
C38 C 0.5498(4) 0.7117(5) 0.2924(4) 0.0549(13) Uani 1 1 d . U
C59 C 0.6572(4) 0.2954(5) 0.2531(4) 0.0536(13) Uani 1 1 d . U
C87 C 0.7632(5) 0.0119(6) 0.3984(4) 0.0633(13) Uani 1 1 d . U
C44 C 0.4192(5) 0.2976(6) 0.3291(4) 0.0679(15) Uani 1 1 d . U
C26 C 0.6255(4) 0.6244(5) 0.4834(4) 0.0507(12) Uani 1 1 d . U
C56 C 0.5523(4) 0.4430(5) 0.2029(4) 0.0482(12) Uani 1 1 d . U
C23 C 0.7203(4) 0.5233(5) 0.5892(4) 0.0522(13) Uani 1 1 d . U
C24 C 0.6910(4) 0.5423(5) 0.5379(4) 0.0519(12) Uani 1 1 d . U
C27 C 0.5945(4) 0.6943(5) 0.4788(4) 0.0526(13) Uani 1 1 d . U
C49 C 0.4489(5) 0.2335(6) 0.3376(4) 0.0692(15) Uani 1 1 d . U
H49 H 0.4863 0.2334 0.3366 0.083 Uiso 1 1 calc R U
C90 C 0.8667(4) 0.1251(6) 0.4894(4) 0.0629(12) Uani 1 1 d . U
C74 C 0.6801(4) -0.0502(5) 0.5380(4) 0.0592(14) Uani 1 1 d . U
H74 H 0.6424 -0.0585 0.5278 0.071 Uiso 1 1 calc R U
C35 C 0.6596(4) 0.6680(5) 0.3244(4) 0.0564(14) Uani 1 1 d . U
H35 H 0.6966 0.6547 0.3333 0.068 Uiso 1 1 calc R U
C43 C 0.4486(5) 0.3653(6) 0.3192(4) 0.0682(14) Uani 1 1 d . U
C37 C 0.5927(4) 0.7620(5) 0.2947(4) 0.0564(13) Uani 1 1 d . U
H37 H 0.5849 0.8104 0.2859 0.068 Uiso 1 1 calc R U
C25 C 0.6546(4) 0.6027(5) 0.5304(4) 0.0504(12) Uani 1 1 d . U
H25 H 0.6498 0.6293 0.5583 0.060 Uiso 1 1 calc R U
C54 C 0.5501(4) 0.4781(5) 0.1119(4) 0.0489(12) Uani 1 1 d . U
H54 H 0.5856 0.4598 0.1138 0.059 Uiso 1 1 calc R U
C57 C 0.5911(4) 0.3871(5) 0.2060(4) 0.0508(11) Uani 1 1 d . U
H57 H 0.5967 0.3658 0.1765 0.061 Uiso 1 1 calc R U
C1 C 0.6344(5) 0.3505(5) 0.4103(4) 0.0624(12) Uani 1 1 d . U
C73 C 0.7199(4) -0.1097(5) 0.5410(4) 0.0573(14) Uani 1 1 d . U
C22 C 0.6953(4) 0.5262(5) 0.6298(4) 0.0546(13) Uani 1 1 d . U
H22 H 0.6591 0.5426 0.6261 0.066 Uiso 1 1 calc R U
C53 C 0.5223(4) 0.5112(5) 0.0693(4) 0.0513(13) Uani 1 1 d . U
H53 H 0.5399 0.5158 0.0424 0.062 Uiso 1 1 calc R U
N12 N 1.0733(4) -0.0457(5) 0.7024(4) 0.069(3) Uani 1 1 d . .
C11 C 0.7938(5) 0.6183(6) 0.4339(5) 0.0776(16) Uani 1 1 d . U
C50 C 0.4702(4) 0.5010(5) 0.1482(4) 0.0514(12) Uani 1 1 d . U
H50 H 0.4523 0.4991 0.1750 0.062 Uiso 1 1 calc R U
C97 C 0.8779(4) 0.1592(6) 0.6466(4) 0.0659(13) Uani 1 1 d . U
C122 C 0.8745(4) -0.1044(6) 0.7356(4) 0.0644(14) Uani 1 1 d . U
C52 C 0.4712(4) 0.5372(5) 0.0645(4) 0.0523(14) Uani 1 1 d . U
H52 H 0.4538 0.5591 0.0347 0.063 Uiso 1 1 calc R U
C36 C 0.6454(4) 0.7399(5) 0.3095(4) 0.0576(14) Uani 1 1 d . U
H36 H 0.6736 0.7737 0.3100 0.069 Uiso 1 1 calc R U
C88 C 0.7937(5) 0.0450(6) 0.4461(4) 0.0623(12) Uani 1 1 d . U
C32 C 0.5890(4) 0.7336(5) 0.4353(4) 0.0555(13) Uani 1 1 d . U
H32 H 0.6018 0.7140 0.4083 0.067 Uiso 1 1 calc R U
C41 C 0.4715(4) 0.6037(5) 0.2902(4) 0.0553(13) Uani 1 1 d . U
C51 C 0.4446(4) 0.5317(5) 0.1033(4) 0.0528(13) Uani 1 1 d . U
H51 H 0.4086 0.5489 0.0996 0.063 Uiso 1 1 calc R U
C65 C 0.8120(4) -0.1415(5) 0.5605(4) 0.0602(12) Uani 1 1 d . U
C96 C 0.9264(4) 0.2246(6) 0.5311(5) 0.0665(11) Uani 1 1 d . U
H96 H 0.9203 0.2072 0.5616 0.080 Uiso 1 1 calc R U
C91 C 0.9039(4) 0.1871(6) 0.4876(4) 0.0644(11) Uani 1 1 d . U
C89 C 0.8343(4) 0.0961(5) 0.4465(4) 0.0631(11) Uani 1 1 d . U
H89 H 0.8404 0.1124 0.4158 0.076 Uiso 1 1 calc R U
C20 C 0.7771(4) 0.4807(5) 0.6819(4) 0.0577(14) Uani 1 1 d . U
H20 H 0.7958 0.4664 0.7136 0.069 Uiso 1 1 calc R U
C9 C 0.7784(5) 0.3802(6) 0.4643(4) 0.0635(12) Uani 1 1 d . U
C2 C 0.5977(5) 0.2951(5) 0.4035(4) 0.0644(13) Uani 1 1 d . U
H2 H 0.5612 0.3043 0.3881 0.077 Uiso 1 1 calc R U
C12 C 0.8188(5) 0.6887(6) 0.4253(5) 0.0807(17) Uani 1 1 d . U
C21 C 0.7241(4) 0.5046(5) 0.6756(4) 0.0565(13) Uani 1 1 d . U
H21 H 0.7070 0.5063 0.7030 0.068 Uiso 1 1 calc R U
C40 C 0.4547(4) 0.6740(5) 0.2735(4) 0.0582(14) Uani 1 1 d . U
H40 H 0.4175 0.6846 0.2619 0.070 Uiso 1 1 calc R U
C120 C 0.9436(5) -0.0230(6) 0.7869(5) 0.0689(14) Uani 1 1 d . U
C119 C 0.9779(5) -0.0050(6) 0.8365(5) 0.0712(15) Uani 1 1 d . U
C121 C 0.9065(4) -0.0823(6) 0.7811(4) 0.0660(13) Uani 1 1 d . U
H121 H 0.9033 -0.1083 0.8097 0.079 Uiso 1 1 calc R U
C123 C 0.8425(4) -0.1738(6) 0.7336(5) 0.0661(14) Uani 1 1 d . U
C102 C 0.9479(4) 0.2536(6) 0.6747(4) 0.0679(13) Uani 1 1 d . U
C42 C 0.4331(4) 0.5438(5) 0.2901(4) 0.0585(14) Uani 1 1 d . U
H42 H 0.3950 0.5506 0.2811 0.070 Uiso 1 1 calc R U
C5 C 0.6903(4) 0.3349(6) 0.4345(4) 0.0615(11) Uani 1 1 d . U
C39 C 0.4941(4) 0.7267(5) 0.2746(4) 0.0574(13) Uani 1 1 d . U
H39 H 0.4835 0.7733 0.2632 0.069 Uiso 1 1 calc R U
C67 C 0.9096(4) -0.1671(5) 0.5816(4) 0.0618(15) Uani 1 1 d . U
H67 H 0.9462 -0.1524 0.5921 0.074 Uiso 1 1 calc R U
C10 C 0.8128(5) 0.4428(6) 0.4686(4) 0.0663(13) Uani 1 1 d . U
H10 H 0.8497 0.4402 0.4847 0.080 Uiso 1 1 calc R U
C82 C 0.7114(5) -0.0184(6) 0.3960(4) 0.0656(14) Uani 1 1 d . U
H82 H 0.6955 -0.0171 0.4242 0.079 Uiso 1 1 calc R U
C18 C 0.7747(4) 0.4985(5) 0.5958(4) 0.0550(13) Uani 1 1 d . U
H18A H 0.7917 0.4961 0.5684 0.066 Uiso 1 1 calc R U
C76 C 0.6608(5) 0.1990(6) 0.5672(4) 0.0670(13) Uani 1 1 d . U
C19 C 0.8034(4) 0.4776(5) 0.6422(4) 0.0578(13) Uani 1 1 d . U
H19 H 0.8398 0.4617 0.6465 0.069 Uiso 1 1 calc R U
C30 C 0.5454(4) 0.8308(5) 0.4695(4) 0.0581(14) Uani 1 1 d . U
H30 H 0.5293 0.8769 0.4664 0.070 Uiso 1 1 calc R U
C86 C 0.7869(5) 0.0068(6) 0.3556(4) 0.0649(14) Uani 1 1 d . U
H86 H 0.8217 0.0262 0.3560 0.078 Uiso 1 1 calc R U
C106 C 1.0606(5) 0.0782(6) 0.7052(4) 0.0702(14) Uani 1 1 d . U
H106 H 1.0980 0.0838 0.7189 0.084 Uiso 1 1 calc R U
C60 C 0.6734(4) 0.2671(5) 0.2118(4) 0.0568(13) Uani 1 1 d . U
H60 H 0.6644 0.2912 0.1812 0.068 Uiso 1 1 calc R U
C105 C 1.0239(5) 0.1402(6) 0.6959(5) 0.0676(13) Uani 1 1 d . U
C28 C 0.5735(4) 0.7255(5) 0.5171(4) 0.0550(13) Uani 1 1 d . U
H28 H 0.5759 0.7000 0.5469 0.066 Uiso 1 1 calc R U
C64 C 0.6731(4) 0.2597(5) 0.2975(4) 0.0588(11) Uani 1 1 d . U
H64 H 0.6641 0.2796 0.3262 0.071 Uiso 1 1 calc R U
C31 C 0.5648(4) 0.8022(5) 0.4309(4) 0.0583(14) Uani 1 1 d . U
H31 H 0.5619 0.8284 0.4013 0.070 Uiso 1 1 calc R U
C114 C 1.0283(5) 0.0283(6) 0.8394(5) 0.0732(15) Uani 1 1 d . U
H114 H 1.0402 0.0390 0.8100 0.088 Uiso 1 1 calc R U
C107 C 1.0412(5) -0.1035(7) 0.6906(5) 0.0815(17) Uani 1 1 d . U
C85 C 0.7580(5) -0.0273(6) 0.3134(4) 0.0668(14) Uani 1 1 d . U
H85 H 0.7740 -0.0319 0.2854 0.080 Uiso 1 1 calc R U
C116 C 1.0433(5) 0.0290(6) 0.9275(5) 0.0772(16) Uani 1 1 d . U
H116 H 1.0652 0.0404 0.9585 0.093 Uiso 1 1 calc R U
C45 C 0.3637(5) 0.2968(6) 0.3314(4) 0.0700(15) Uani 1 1 d . U
H45 H 0.3430 0.3394 0.3256 0.084 Uiso 1 1 calc R U
C62 C 0.7170(4) 0.1681(6) 0.2600(4) 0.0605(14) Uani 1 1 d . U
H62 H 0.7371 0.1249 0.2623 0.073 Uiso 1 1 calc R U
C17 C 0.7859(5) 0.7491(6) 0.4147(5) 0.0826(17) Uani 1 1 d . U
H17 H 0.7480 0.7444 0.4126 0.099 Uiso 1 1 calc R U
C29 C 0.5490(4) 0.7936(5) 0.5122(4) 0.0570(14) Uani 1 1 d . U
H29 H 0.5351 0.8134 0.5385 0.068 Uiso 1 1 calc R U
C72 C 0.7050(4) -0.1810(5) 0.5278(4) 0.0610(14) Uani 1 1 d . U
H72 H 0.6680 -0.1931 0.5165 0.073 Uiso 1 1 calc R U
C83 C 0.6827(5) -0.0509(6) 0.3520(4) 0.0673(14) Uani 1 1 d . U
H83 H 0.6475 -0.0701 0.3504 0.081 Uiso 1 1 calc R U
C113 C 1.0684(5) -0.1755(7) 0.6991(5) 0.0843(18) Uani 1 1 d . U
C81 C 0.6897(5) 0.2640(5) 0.5733(4) 0.0678(12) Uani 1 1 d . U
H81 H 0.7272 0.2643 0.5729 0.081 Uiso 1 1 calc R U
C6 C 0.7059(5) 0.2622(6) 0.4507(4) 0.0634(11) Uani 1 1 d . U
C98 C 0.8399(5) 0.2131(5) 0.6356(4) 0.0691(15) Uani 1 1 d . U
H98 H 0.8033 0.2013 0.6222 0.083 Uiso 1 1 calc R U
C84 C 0.7069(5) -0.0540(6) 0.3118(4) 0.0684(15) Uani 1 1 d . U
H84 H 0.6877 -0.0751 0.2823 0.082 Uiso 1 1 calc R U
C118 C 0.9608(5) -0.0210(6) 0.8807(5) 0.0744(15) Uani 1 1 d . U
H118 H 0.9268 -0.0433 0.8801 0.089 Uiso 1 1 calc R U
C115 C 1.0618(5) 0.0462(6) 0.8846(5) 0.0754(16) Uani 1 1 d . U
H115 H 1.0957 0.0691 0.8861 0.090 Uiso 1 1 calc R U
C4 C 0.6667(4) 0.2074(6) 0.4408(4) 0.0647(11) Uani 1 1 d . U
H4 H 0.6769 0.1595 0.4490 0.078 Uiso 1 1 calc R U
C95 C 0.9576(4) 0.2869(6) 0.5308(5) 0.0675(14) Uani 1 1 d . U
H95 H 0.9714 0.3120 0.5604 0.081 Uiso 1 1 calc R U
C70 C 0.8006(4) -0.2156(5) 0.5480(4) 0.0608(13) Uani 1 1 d . U
C124 C 0.8196(4) -0.1982(6) 0.7730(5) 0.0681(14) Uani 1 1 d . U
H124 H 0.8214 -0.1694 0.8014 0.082 Uiso 1 1 calc R U
C48 C 0.4235(5) 0.1697(6) 0.3474(4) 0.0716(15) Uani 1 1 d . U
H48 H 0.4432 0.1262 0.3514 0.086 Uiso 1 1 calc R U
C3 C 0.6136(5) 0.2231(6) 0.4192(4) 0.0647(13) Uani 1 1 d . U
H3B H 0.5873 0.1862 0.4147 0.078 Uiso 1 1 calc R U
C100 C 0.9084(4) 0.3070(6) 0.6621(4) 0.0702(14) Uani 1 1 d . U
H100 H 0.9180 0.3560 0.6658 0.084 Uiso 1 1 calc R U
C61 C 0.7033(4) 0.2026(5) 0.2157(4) 0.0595(14) Uani 1 1 d . U
H61 H 0.7138 0.1830 0.1875 0.071 Uiso 1 1 calc R U
C92 C 0.9158(4) 0.2129(6) 0.4437(4) 0.0680(12) Uani 1 1 d . U
H92 H 0.9020 0.1890 0.4137 0.082 Uiso 1 1 calc R U
C126 C 0.7905(5) -0.3061(6) 0.7297(5) 0.0715(16) Uani 1 1 d . U
H126 H 0.7728 -0.3511 0.7281 0.086 Uiso 1 1 calc R U
C127 C 0.8122(4) -0.2843(6) 0.6893(5) 0.0704(15) Uani 1 1 d . U
H127 H 0.8097 -0.3138 0.6612 0.084 Uiso 1 1 calc R U
C69 C 0.8442(4) -0.2641(5) 0.5523(4) 0.0621(13) Uani 1 1 d . U
H69 H 0.8375 -0.3129 0.5442 0.075 Uiso 1 1 calc R U
C71 C 0.7445(4) -0.2328(5) 0.5313(4) 0.0607(13) Uani 1 1 d . U
H71 H 0.7343 -0.2806 0.5225 0.073 Uiso 1 1 calc R U
C7 C 0.7606(4) 0.2550(6) 0.4751(4) 0.0643(10) Uani 1 1 d . U
H7 H 0.7731 0.2090 0.4864 0.077 Uiso 1 1 calc R U
C128 C 0.8379(4) -0.2167(6) 0.6921(4) 0.0670(12) Uani 1 1 d . U
H128 H 0.8523 -0.2004 0.6651 0.080 Uiso 1 1 calc R U
C103 C 1.0047(4) 0.2676(6) 0.6951(4) 0.0692(13) Uani 1 1 d . U
H103 H 1.0169 0.3154 0.7014 0.083 Uiso 1 1 calc R U
C112 C 1.0364(5) -0.2374(6) 0.6924(5) 0.0856(18) Uani 1 1 d . U
H112 H 0.9985 -0.2331 0.6809 0.103 Uiso 1 1 calc R U
C63 C 0.7021(4) 0.1955(5) 0.3013(4) 0.0591(14) Uani 1 1 d . U
H63 H 0.7113 0.1712 0.3318 0.071 Uiso 1 1 calc R U
C104 C 1.0404(5) 0.2127(6) 0.7054(4) 0.0693(14) Uani 1 1 d . U
H104 H 1.0772 0.2227 0.7191 0.083 Uiso 1 1 calc R U
C68 C 0.8972(4) -0.2398(5) 0.5686(4) 0.0639(14) Uani 1 1 d . U
H68 H 0.9260 -0.2730 0.5711 0.077 Uiso 1 1 calc R U
C125 C 0.7935(4) -0.2668(6) 0.7699(5) 0.0713(15) Uani 1 1 d . U
H125 H 0.7785 -0.2838 0.7964 0.086 Uiso 1 1 calc R U
C94 C 0.9676(5) 0.3108(6) 0.4867(4) 0.0701(15) Uani 1 1 d . U
H94 H 0.9880 0.3533 0.4863 0.084 Uiso 1 1 calc R U
C47 C 0.3693(5) 0.1713(6) 0.3512(4) 0.0732(16) Uani 1 1 d . U
H47 H 0.3529 0.1290 0.3601 0.088 Uiso 1 1 calc R U
C8 C 0.7961(5) 0.3100(5) 0.4832(4) 0.0659(11) Uani 1 1 d . U
H8A H 0.8320 0.3028 0.5010 0.079 Uiso 1 1 calc R U
C46 C 0.3390(5) 0.2331(6) 0.3423(4) 0.0720(15) Uani 1 1 d . U
H46 H 0.3017 0.2326 0.3435 0.086 Uiso 1 1 calc R U
C77 C 0.6046(5) 0.2018(6) 0.5667(4) 0.0709(14) Uani 1 1 d . U
H77 H 0.5839 0.1592 0.5609 0.085 Uiso 1 1 calc R U
C80 C 0.6636(5) 0.3279(6) 0.5797(4) 0.0714(14) Uani 1 1 d . U
H80 H 0.6836 0.3713 0.5835 0.086 Uiso 1 1 calc R U
C111 C 1.0591(5) -0.3051(7) 0.7021(5) 0.0869(18) Uani 1 1 d . U
H111 H 1.0363 -0.3460 0.6976 0.104 Uiso 1 1 calc R U
C93 C 0.9492(4) 0.2759(6) 0.4440(5) 0.0697(14) Uani 1 1 d . U
H93 H 0.9581 0.2926 0.4144 0.084 Uiso 1 1 calc R U
C117 C 0.9952(5) -0.0032(6) 0.9257(5) 0.0770(16) Uani 1 1 d . U
H117 H 0.9842 -0.0142 0.9555 0.092 Uiso 1 1 calc R U
C99 C 0.8548(5) 0.2867(6) 0.6440(4) 0.0691(13) Uani 1 1 d . U
H99 H 0.8277 0.3225 0.6371 0.083 Uiso 1 1 calc R U
C79 C 0.6089(5) 0.3287(6) 0.5805(4) 0.0730(15) Uani 1 1 d . U
H79 H 0.5916 0.3725 0.5851 0.088 Uiso 1 1 calc R U
C133 C 0.7685(4) 0.4209(6) 0.3336(5) 0.0699(16) Uani 1 1 d D U
H13I H 0.7823 0.3867 0.3603 0.084 Uiso 1 1 calc R U
H13J H 0.7581 0.3942 0.3024 0.084 Uiso 1 1 calc R U
C108 C 1.1253(5) -0.1848(7) 0.7122(5) 0.0868(18) Uani 1 1 d . U
H108 H 1.1488 -0.1449 0.7140 0.104 Uiso 1 1 calc R U
C16 C 0.8071(5) 0.8158(7) 0.4071(5) 0.0853(17) Uani 1 1 d . U
H16 H 0.7846 0.8568 0.4025 0.102 Uiso 1 1 calc R U
C131 C 1.0123(4) 0.0639(6) 0.5704(5) 0.0755(16) Uani 1 1 d D U
H13A H 0.9999 0.0874 0.5382 0.091 Uiso 1 1 calc R U
H13B H 1.0310 0.1000 0.5938 0.091 Uiso 1 1 calc R U
C78 C 0.5787(5) 0.2650(6) 0.5745(4) 0.0724(14) Uani 1 1 d . U
H78 H 0.5414 0.2652 0.5757 0.087 Uiso 1 1 calc R U
C110 C 1.1136(5) -0.3133(7) 0.7182(5) 0.0892(19) Uani 1 1 d . U
H110 H 1.1286 -0.3594 0.7262 0.107 Uiso 1 1 calc R U
C132 C 1.0490(6) 0.0079(8) 0.5656(6) 0.115(4) Uani 1 1 d . U
H13C H 1.0665 0.0182 0.5380 0.173 Uiso 1 1 calc R U
H13D H 1.0291 -0.0373 0.5596 0.173 Uiso 1 1 calc R U
H13E H 1.0765 0.0041 0.5959 0.173 Uiso 1 1 calc R U
C134 C 0.8087(6) 0.4735(8) 0.3300(6) 0.111(4) Uani 1 1 d . U
H13K H 0.8218 0.4663 0.2995 0.167 Uiso 1 1 calc R U
H13L H 0.8390 0.4690 0.3581 0.167 Uiso 1 1 calc R U
H13M H 0.7928 0.5213 0.3299 0.167 Uiso 1 1 calc R U
C109 C 1.1468(5) -0.2543(7) 0.7227(5) 0.0887(18) Uani 1 1 d . U
H109 H 1.1848 -0.2602 0.7330 0.106 Uiso 1 1 calc R U
C15 C 0.8625(5) 0.8214(7) 0.4064(5) 0.0884(18) Uani 1 1 d . U
H15 H 0.8767 0.8654 0.3979 0.106 Uiso 1 1 calc R U
C14 C 0.8967(5) 0.7624(6) 0.4182(5) 0.0868(17) Uani 1 1 d . U
H14 H 0.9344 0.7672 0.4192 0.104 Uiso 1 1 calc R U
C13 C 0.8756(5) 0.6959(7) 0.4287(5) 0.0846(17) Uani 1 1 d . U
H13N H 0.8989 0.6563 0.4379 0.101 Uiso 1 1 calc R U
C130 C 0.7164(7) -0.0088(9) 0.7032(7) 0.129(4) Uani 1 1 d . U
H13F H 0.6853 -0.0226 0.6777 0.193 Uiso 1 1 calc R U
H13G H 0.7036 0.0170 0.7293 0.193 Uiso 1 1 calc R U
H13H H 0.7360 -0.0518 0.7169 0.193 Uiso 1 1 calc R U
C129 C 0.7513(6) 0.0357(7) 0.6826(5) 0.085(2) Uani 1 1 d D U
H12A H 0.7799 0.0554 0.7089 0.102 Uiso 1 1 calc R U
H12B H 0.7305 0.0761 0.6651 0.102 Uiso 1 1 calc R U
C135 C 0.4923(6) 0.4747(7) 0.4317(5) 0.093(2) Uani 1 1 d D U
H13P H 0.4746 0.5097 0.4499 0.112 Uiso 1 1 calc R U
H13Q H 0.4644 0.4452 0.4106 0.112 Uiso 1 1 calc R U
C136 C 0.5299(6) 0.4319(8) 0.4639(5) 0.112(3) Uani 1 1 d D U
H13O H 0.5110 0.4050 0.4856 0.168 Uiso 1 1 calc R U
H13R H 0.5474 0.3986 0.4448 0.168 Uiso 1 1 calc R U
H13S H 0.5575 0.4625 0.4838 0.168 Uiso 1 1 calc R U

loop_
_atom_site_aniso_label
_atom_site_aniso_U_11
_atom_site_aniso_U_22
_atom_site_aniso_U_33
_atom_site_aniso_U_23
_atom_site_aniso_U_13
_atom_site_aniso_U_12
Dy1 0.0426(2) 0.0335(2) 0.0380(2) 0.00015(17) 0.00234(18) 0.00852(19)
Dy2 0.0419(2) 0.0351(2) 0.0345(2) 0.00075(17) 0.00470(18) 0.00721(18)
Dy3 0.0423(2) 0.0416(2) 0.0411(3) -0.00273(18) 0.00003(19) -0.0120(2)
Dy4 0.0459(3) 0.0405(2) 0.0487(3) 0.00014(19) -0.0042(2) -0.0129(2)
O7 0.043(3) 0.037(3) 0.038(3) 0.001(3) 0.002(3) 0.004(3)
O2 0.056(4) 0.033(3) 0.032(3) -0.001(2) 0.010(3) 0.004(3)
O12 0.046(4) 0.035(3) 0.055(4) -0.001(3) -0.001(3) -0.007(3)
O5 0.071(4) 0.047(4) 0.034(3) 0.002(3) 0.001(3) 0.025(3)
O10 0.050(4) 0.048(3) 0.036(3) -0.009(3) 0.004(3) 0.021(3)
O4 0.046(3) 0.046(3) 0.039(3) -0.012(3) 0.005(3) 0.014(3)
O13 0.060(4) 0.059(4) 0.048(4) 0.009(3) 0.001(3) -0.008(3)
O6 0.045(4) 0.036(3) 0.072(5) -0.008(3) 0.001(3) 0.008(3)
O11 0.049(4) 0.036(3) 0.070(5) 0.004(3) -0.010(3) -0.009(3)
O9 0.066(4) 0.065(4) 0.037(4) 0.001(3) 0.008(3) 0.025(4)
O17 0.041(3) 0.036(3) 0.062(4) -0.004(3) -0.008(3) -0.007(3)
O19 0.047(4) 0.050(4) 0.060(4) 0.015(3) 0.004(3) -0.010(3)
O8 0.057(4) 0.070(5) 0.058(4) -0.021(3) 0.007(3) 0.010(3)
O1 0.054(4) 0.045(4) 0.076(5) 0.004(3) -0.004(4) 0.006(3)
O16 0.058(4) 0.041(4) 0.083(5) 0.005(3) -0.004(4) -0.012(3)
O20 0.069(5) 0.045(4) 0.052(4) -0.005(3) 0.000(4) -0.010(3)
O14 0.050(4) 0.058(4) 0.050(4) 0.004(3) 0.003(3) -0.017(3)
N8 0.054(5) 0.034(4) 0.044(4) -0.010(3) 0.000(4) -0.013(4)
N4 0.038(4) 0.039(4) 0.048(5) 0.001(3) 0.004(3) 0.019(3)
O18 0.064(4) 0.085(5) 0.066(5) 0.008(4) -0.012(3) -0.028(4)
N7 0.040(4) 0.041(4) 0.054(5) 0.000(4) 0.001(4) -0.016(4)
O15 0.056(4) 0.081(5) 0.047(4) -0.005(4) 0.001(3) -0.020(4)
N5 0.045(4) 0.030(3) 0.051(5) -0.005(3) 0.016(4) 0.013(3)
N10 0.055(5) 0.040(4) 0.055(5) -0.002(4) -0.005(4) -0.019(4)
O3 0.075(5) 0.107(6) 0.038(4) 0.005(4) 0.012(4) 0.029(4)
N6 0.051(5) 0.040(4) 0.057(5) -0.003(4) 0.006(4) 0.003(4)
N9 0.044(4) 0.041(4) 0.057(5) -0.001(4) 0.004(4) 0.003(4)
N3 0.044(5) 0.046(5) 0.080(7) 0.005(4) -0.005(4) 0.004(4)
C34 0.059(3) 0.039(2) 0.063(3) 0.013(2) 0.011(2) 0.005(2)
C33 0.058(2) 0.038(2) 0.065(3) 0.013(2) 0.014(2) 0.005(2)
N11 0.050(5) 0.049(5) 0.060(5) -0.003(4) -0.001(4) -0.017(4)
N1 0.040(4) 0.038(4) 0.055(5) 0.008(3) 0.002(4) 0.022(3)
N2 0.045(4) 0.045(4) 0.060(5) 0.006(4) 0.012(4) 0.006(4)
C66 0.053(2) 0.047(2) 0.073(3) -0.009(2) 0.002(2) -0.006(2)
C75 0.071(2) 0.051(2) 0.076(2) 0.000(2) 0.007(2) 0.001(2)
C58 0.055(2) 0.043(2) 0.055(2) -0.005(2) 0.009(2) 0.009(2)
C55 0.056(2) 0.041(2) 0.047(2) -0.003(2) 0.006(2) 0.001(2)
C101 0.062(2) 0.049(2) 0.083(2) -0.009(2) 0.002(2) -0.008(2)
C38 0.060(3) 0.039(2) 0.066(3) 0.014(2) 0.012(2) 0.006(2)
C59 0.058(2) 0.045(2) 0.057(2) -0.006(2) 0.008(2) 0.011(2)
C87 0.069(2) 0.056(2) 0.061(2) -0.001(2) 0.004(2) 0.000(2)
C44 0.076(3) 0.051(3) 0.073(3) 0.006(3) 0.007(3) 0.000(3)
C26 0.054(2) 0.040(2) 0.055(3) -0.004(2) 0.004(2) 0.009(2)
C56 0.054(2) 0.041(2) 0.047(2) -0.002(2) 0.007(2) 0.002(2)
C23 0.061(2) 0.043(2) 0.050(2) 0.000(2) 0.004(2) 0.007(2)
C24 0.059(2) 0.042(2) 0.051(2) 0.000(2) 0.004(2) 0.007(2)
C27 0.056(3) 0.040(2) 0.058(3) -0.005(2) 0.002(2) 0.011(2)
C49 0.077(3) 0.051(3) 0.075(3) 0.008(3) 0.007(3) 0.000(3)
C90 0.065(2) 0.054(2) 0.068(2) 0.003(2) 0.009(2) -0.002(2)
C74 0.054(3) 0.047(2) 0.074(3) -0.009(2) 0.005(2) -0.007(2)
C35 0.060(3) 0.042(3) 0.066(3) 0.015(2) 0.010(3) 0.004(2)
C43 0.077(3) 0.053(2) 0.073(3) 0.007(2) 0.012(3) 0.001(2)
C37 0.062(3) 0.040(2) 0.067(3) 0.015(2) 0.011(2) 0.005(2)
C25 0.057(2) 0.041(2) 0.051(2) -0.002(2) 0.005(2) 0.010(2)
C54 0.057(2) 0.041(2) 0.047(2) -0.002(2) 0.007(2) 0.000(2)
C57 0.057(2) 0.044(2) 0.050(2) -0.004(2) 0.008(2) 0.006(2)
C1 0.069(2) 0.048(2) 0.069(2) 0.007(2) 0.010(2) 0.005(2)
C73 0.052(2) 0.044(2) 0.073(3) -0.010(2) 0.005(2) -0.007(2)
C22 0.061(2) 0.046(2) 0.053(2) 0.000(2) 0.004(2) 0.007(2)
C53 0.059(3) 0.044(2) 0.049(3) -0.002(2) 0.006(2) -0.001(2)
N12 0.054(5) 0.056(5) 0.087(7) -0.001(5) -0.011(5) -0.001(5)
C11 0.066(3) 0.060(3) 0.100(3) 0.009(3) 0.001(3) -0.005(3)
C50 0.058(2) 0.045(2) 0.050(2) -0.001(2) 0.006(2) 0.002(2)
C97 0.062(2) 0.048(2) 0.082(3) -0.010(2) 0.002(2) -0.007(2)
C122 0.061(3) 0.058(3) 0.071(3) 0.009(2) 0.005(2) -0.001(2)
C52 0.061(3) 0.044(3) 0.049(3) -0.001(2) 0.005(2) 0.001(2)
C36 0.062(3) 0.042(2) 0.068(3) 0.015(2) 0.011(2) 0.004(2)
C88 0.067(2) 0.055(2) 0.062(2) 0.000(2) 0.006(2) 0.000(2)
C32 0.059(3) 0.044(2) 0.059(3) -0.003(2) 0.003(2) 0.011(2)
C41 0.058(3) 0.039(2) 0.069(3) 0.012(2) 0.014(2) 0.007(2)
C51 0.058(3) 0.046(2) 0.052(3) 0.000(2) 0.003(2) 0.002(2)
C65 0.054(2) 0.047(2) 0.075(2) -0.009(2) 0.001(2) -0.007(2)
C96 0.066(2) 0.0558(19) 0.075(2) 0.0021(18) 0.0081(19) -0.0051(18)
C91 0.066(2) 0.055(2) 0.070(2) 0.0048(19) 0.010(2) -0.0028(19)
C89 0.067(2) 0.054(2) 0.066(2) 0.001(2) 0.008(2) -0.001(2)
C20 0.065(3) 0.050(3) 0.054(3) 0.002(2) 0.001(3) 0.006(3)
C9 0.067(2) 0.050(2) 0.072(2) 0.007(2) 0.012(2) 0.007(2)
C2 0.070(2) 0.050(2) 0.071(2) 0.009(2) 0.010(2) 0.004(2)
C12 0.067(3) 0.062(3) 0.106(4) 0.013(3) -0.001(3) -0.007(3)
C21 0.064(3) 0.049(2) 0.053(3) 0.000(2) 0.004(2) 0.005(2)
C40 0.060(3) 0.041(2) 0.072(3) 0.014(2) 0.011(2) 0.008(2)
C120 0.071(3) 0.063(3) 0.067(3) 0.000(2) 0.001(3) 0.004(2)
C119 0.074(3) 0.066(3) 0.067(3) 0.000(3) 0.001(3) 0.005(3)
C121 0.065(2) 0.060(2) 0.069(3) 0.005(2) 0.005(2) 0.002(2)
C123 0.061(3) 0.059(3) 0.075(3) 0.012(2) 0.005(2) -0.004(2)
C102 0.064(2) 0.049(2) 0.085(3) -0.011(2) 0.002(2) -0.007(2)
C42 0.061(3) 0.042(2) 0.073(3) 0.011(2) 0.013(3) 0.008(2)
C5 0.066(2) 0.047(2) 0.070(2) 0.0075(19) 0.011(2) 0.005(2)
C39 0.061(2) 0.041(2) 0.070(3) 0.014(2) 0.012(2) 0.008(2)
C67 0.053(3) 0.049(3) 0.077(3) -0.013(3) 0.001(3) -0.006(2)
C10 0.065(2) 0.055(2) 0.077(2) 0.006(2) 0.009(2) 0.006(2)
C82 0.071(3) 0.059(2) 0.063(3) -0.003(2) 0.003(2) 0.000(2)
C18 0.061(2) 0.048(2) 0.053(2) 0.001(2) 0.005(2) 0.006(2)
C76 0.070(2) 0.050(2) 0.077(2) 0.002(2) 0.005(2) 0.002(2)
C19 0.063(2) 0.048(2) 0.059(2) -0.002(2) 0.003(2) 0.009(2)
C30 0.060(3) 0.045(3) 0.064(3) -0.005(2) 0.002(3) 0.013(2)
C86 0.072(3) 0.058(2) 0.061(3) -0.001(2) 0.004(2) 0.000(2)
C106 0.063(3) 0.055(2) 0.088(3) -0.008(2) 0.003(2) -0.009(2)
C60 0.061(2) 0.049(2) 0.059(2) -0.005(2) 0.008(2) 0.011(2)
C105 0.062(2) 0.052(2) 0.085(3) -0.008(2) 0.005(2) -0.010(2)
C28 0.057(3) 0.045(2) 0.059(3) -0.004(2) 0.003(2) 0.010(2)
C64 0.063(2) 0.050(2) 0.062(2) -0.0029(19) 0.0090(19) 0.0105(19)
C31 0.061(3) 0.047(2) 0.063(3) -0.001(2) 0.001(2) 0.009(2)
C114 0.076(3) 0.069(3) 0.069(3) -0.002(3) 0.000(3) 0.005(3)
C107 0.073(3) 0.063(3) 0.101(4) 0.001(3) -0.001(3) 0.002(3)
C85 0.074(3) 0.060(3) 0.062(3) -0.002(2) 0.004(3) 0.000(3)
C116 0.081(3) 0.073(3) 0.070(3) -0.002(3) -0.002(3) 0.006(3)
C45 0.078(3) 0.053(3) 0.076(3) 0.006(3) 0.007(3) 0.000(3)
C62 0.064(3) 0.051(3) 0.064(3) -0.006(2) 0.008(3) 0.013(2)
C17 0.069(3) 0.063(3) 0.107(4) 0.013(3) 0.000(3) -0.008(3)
C29 0.059(3) 0.046(2) 0.062(3) -0.007(2) 0.003(2) 0.012(2)
C72 0.054(3) 0.048(2) 0.077(3) -0.011(2) 0.002(2) -0.009(2)
C83 0.072(3) 0.061(3) 0.064(3) -0.003(2) 0.002(3) -0.001(3)
C113 0.077(3) 0.064(3) 0.104(4) 0.004(3) -0.001(3) 0.005(3)
C81 0.072(2) 0.051(2) 0.077(2) 0.002(2) 0.006(2) 0.003(2)
C6 0.069(2) 0.0485(19) 0.071(2) 0.0070(19) 0.0102(19) 0.0041(19)
C98 0.065(3) 0.049(3) 0.087(3) -0.012(3) 0.000(3) -0.006(3)
C84 0.075(3) 0.061(3) 0.063(3) -0.002(3) 0.000(3) 0.000(3)
C118 0.077(3) 0.070(3) 0.070(3) -0.001(3) 0.000(3) 0.004(3)
C115 0.077(3) 0.072(3) 0.071(3) -0.003(3) 0.000(3) 0.004(3)
C4 0.070(2) 0.0490(19) 0.073(2) 0.0071(19) 0.0096(19) 0.0031(19)
C95 0.068(3) 0.059(2) 0.073(3) 0.005(2) 0.009(2) -0.007(2)
C70 0.054(2) 0.047(2) 0.076(3) -0.011(2) 0.002(2) -0.007(2)
C124 0.063(3) 0.062(3) 0.076(3) 0.010(2) 0.006(2) -0.004(2)
C48 0.080(3) 0.054(3) 0.078(3) 0.007(3) 0.007(3) -0.001(3)
C3 0.071(2) 0.049(2) 0.072(2) 0.009(2) 0.009(2) 0.002(2)
C100 0.066(3) 0.051(2) 0.087(3) -0.012(2) 0.001(2) -0.007(2)
C61 0.063(3) 0.052(2) 0.062(3) -0.007(2) 0.008(2) 0.014(2)
C92 0.070(2) 0.059(2) 0.074(2) 0.003(2) 0.010(2) -0.006(2)
C126 0.065(3) 0.063(3) 0.082(3) 0.012(3) 0.004(3) -0.008(3)
C127 0.065(3) 0.062(3) 0.079(3) 0.010(3) 0.003(3) -0.007(3)
C69 0.056(2) 0.048(2) 0.078(3) -0.013(2) 0.001(2) -0.006(2)
C71 0.055(2) 0.046(2) 0.076(3) -0.011(2) 0.003(2) -0.008(2)
C7 0.0683(19) 0.0506(18) 0.0724(19) 0.0069(17) 0.0106(18) 0.0042(17)
C128 0.061(2) 0.059(2) 0.076(2) 0.007(2) 0.004(2) -0.006(2)
C103 0.064(2) 0.051(2) 0.087(3) -0.010(2) 0.003(2) -0.009(2)
C112 0.077(3) 0.066(3) 0.105(4) 0.004(3) -0.001(3) 0.005(3)
C63 0.064(3) 0.051(2) 0.061(3) -0.004(2) 0.008(2) 0.014(2)
C104 0.063(3) 0.052(2) 0.087(3) -0.011(2) 0.003(3) -0.010(2)
C68 0.057(3) 0.051(2) 0.079(3) -0.013(2) 0.001(2) -0.004(2)
C125 0.064(3) 0.065(3) 0.080(3) 0.013(3) 0.006(3) -0.006(3)
C94 0.070(3) 0.061(3) 0.077(3) 0.005(3) 0.010(3) -0.009(3)
C47 0.081(3) 0.055(3) 0.079(3) 0.008(3) 0.007(3) -0.003(3)
C8 0.068(2) 0.0533(19) 0.074(2) 0.0072(19) 0.009(2) 0.0028(19)
C46 0.078(3) 0.056(3) 0.078(3) 0.008(3) 0.008(3) -0.002(3)
C77 0.073(3) 0.053(2) 0.082(3) 0.000(2) 0.004(3) 0.003(3)
C80 0.075(3) 0.053(2) 0.082(3) -0.001(2) 0.005(3) 0.001(3)
C111 0.079(3) 0.066(3) 0.107(4) 0.003(3) -0.001(3) 0.004(3)
C93 0.071(3) 0.062(2) 0.075(3) 0.005(2) 0.012(2) -0.008(2)
C117 0.081(3) 0.073(3) 0.071(3) -0.002(3) 0.000(3) 0.005(3)
C99 0.066(2) 0.051(2) 0.085(3) -0.011(2) 0.001(2) -0.004(2)
C79 0.076(3) 0.053(3) 0.084(3) -0.002(3) 0.003(3) 0.004(3)
C133 0.069(3) 0.064(3) 0.077(3) -0.004(3) 0.017(3) 0.009(3)
C108 0.078(3) 0.066(3) 0.107(4) 0.003(3) -0.002(3) 0.005(3)
C16 0.072(3) 0.065(3) 0.110(4) 0.013(3) -0.001(3) -0.006(3)
C131 0.068(3) 0.066(3) 0.091(3) -0.002(3) 0.013(3) -0.008(3)
C78 0.073(3) 0.056(2) 0.083(3) -0.001(2) 0.005(3) 0.003(2)
C110 0.082(4) 0.067(3) 0.109(4) 0.005(3) -0.002(3) 0.006(3)
C132 0.101(8) 0.109(8) 0.133(9) -0.019(7) 0.020(7) 0.025(7)
C134 0.116(8) 0.114(8) 0.109(8) -0.021(7) 0.035(7) -0.022(7)
C109 0.079(3) 0.069(3) 0.109(4) 0.003(3) -0.002(3) 0.005(3)
C15 0.074(3) 0.069(3) 0.114(4) 0.015(3) -0.001(3) -0.008(3)
C14 0.072(3) 0.068(3) 0.112(4) 0.013(3) -0.001(3) -0.007(3)
C13 0.070(3) 0.066(3) 0.109(4) 0.013(3) 0.000(3) -0.007(3)
C130 0.120(9) 0.127(9) 0.138(9) -0.017(8) 0.025(8) -0.007(8)
C129 0.097(5) 0.073(4) 0.087(5) -0.004(4) 0.023(4) 0.004(4)
C135 0.107(4) 0.091(4) 0.085(4) 0.007(3) 0.025(3) 0.000(3)
C136 0.121(5) 0.103(5) 0.109(5) 0.006(4) 0.018(4) 0.018(4)

loop_
_atom_type_symbol
_atom_type_description
_atom_type_scat_dispersion_real
_atom_type_scat_dispersion_imag
_atom_type_scat_source
C C 0.0033 0.0016 'International Tables Vol C Tables 4.2.6.8 and 6.1.1.4'
H H 0.0000 0.0000 'International Tables Vol C Tables 4.2.6.8 and 6.1.1.4'
Dy Dy -0.1892 4.4098 'International Tables Vol C Tables 4.2.6.8 and 6.1.1.4'
N N 0.0061 0.0033 'International Tables Vol C Tables 4.2.6.8 and 6.1.1.4'
O O 0.0106 0.0060 'International Tables Vol C Tables 4.2.6.8 and 6.1.1.4'

loop_
_geom_angle_atom_site_label_1
_geom_angle_atom_site_label_2
_geom_angle_atom_site_label_3
_geom_angle
O1 Dy1 O5 92.7(2)
O1 Dy1 O4 83.4(2)
O5 Dy1 O4 70.9(2)
O1 Dy1 O2 165.0(2)
O5 Dy1 O2 98.8(2)
O4 Dy1 O2 91.4(2)
O1 Dy1 O7 93.2(2)
O5 Dy1 O7 144.3(2)
O4 Dy1 O7 74.8(2)
O2 Dy1 O7 71.89(19)
O1 Dy1 N1 125.7(2)
O5 Dy1 N1 72.6(2)
O4 Dy1 N1 133.9(2)
O2 Dy1 N1 67.4(2)
O7 Dy1 N1 129.1(2)
O1 Dy1 O3 95.0(3)
O5 Dy1 O3 143.9(2)
O4 Dy1 O3 145.0(2)
O2 Dy1 O3 81.2(2)
O7 Dy1 O3 70.4(2)
N1 Dy1 O3 74.3(3)
O1 Dy1 N2 62.3(2)
O5 Dy1 N2 74.2(3)
O4 Dy1 N2 129.0(2)
O2 Dy1 N2 130.2(2)
O7 Dy1 N2 138.4(2)
N1 Dy1 N2 63.4(2)
O3 Dy1 N2 78.5(3)
O1 Dy1 Dy2 128.67(16)
O5 Dy1 Dy2 124.44(17)
O4 Dy1 Dy2 78.37(14)
O2 Dy1 Dy2 36.36(13)
O7 Dy1 Dy2 35.78(14)
N1 Dy1 Dy2 100.53(17)
O3 Dy1 Dy2 75.57(18)
N2 Dy1 Dy2 152.55(18)
O6 Dy2 O9 92.9(2)
O6 Dy2 O10 90.0(2)
O9 Dy2 O10 71.4(2)
O6 Dy2 O7 164.9(2)
O9 Dy2 O7 99.1(2)
O10 Dy2 O7 85.3(2)
O6 Dy2 O2 93.1(2)
O9 Dy2 O2 144.3(2)
O10 Dy2 O2 73.43(19)
O7 Dy2 O2 71.88(19)
O6 Dy2 O8 92.9(2)
O9 Dy2 O8 141.9(2)
O10 Dy2 O8 146.2(2)
O7 Dy2 O8 83.3(2)
O2 Dy2 O8 72.8(2)
O6 Dy2 N4 125.5(2)
O9 Dy2 N4 74.1(2)
O10 Dy2 N4 131.1(2)
O7 Dy2 N4 67.1(2)
O2 Dy2 N4 128.0(2)
O8 Dy2 N4 72.0(3)
O6 Dy2 N5 62.5(2)
O9 Dy2 N5 75.4(2)
O10 Dy2 N5 135.2(2)
O7 Dy2 N5 129.5(2)
O2 Dy2 N5 137.4(2)
O8 Dy2 N5 74.2(2)
N4 Dy2 N5 63.1(2)
O6 Dy2 Dy1 128.88(16)
O9 Dy2 Dy1 129.14(18)
O10 Dy2 Dy1 80.05(14)
O7 Dy2 Dy1 36.14(13)
O2 Dy2 Dy1 35.99(13)
O8 Dy2 Dy1 72.02(16)
N4 Dy2 Dy1 96.50(16)
N5 Dy2 Dy1 144.73(16)
O11 Dy3 O15 92.0(3)
O11 Dy3 O14 92.8(2)
O15 Dy3 O14 71.1(2)
O11 Dy3 O12 163.8(2)
O15 Dy3 O12 101.9(2)
O14 Dy3 O12 84.0(2)
O11 Dy3 O17 92.0(2)
O15 Dy3 O17 145.2(2)
O14 Dy3 O17 74.2(2)
O12 Dy3 O17 71.9(2)
O11 Dy3 N7 125.8(2)
O15 Dy3 N7 73.9(3)
O14 Dy3 N7 128.0(3)
O12 Dy3 N7 67.1(2)
O17 Dy3 N7 128.9(2)
O11 Dy3 O13 91.3(2)
O15 Dy3 O13 141.1(2)
O14 Dy3 O13 147.4(2)
O12 Dy3 O13 83.2(2)
O17 Dy3 O13 73.3(2)
N7 Dy3 O13 72.9(2)
O11 Dy3 N8 61.9(2)
O15 Dy3 N8 73.9(2)
O14 Dy3 N8 135.6(2)
O12 Dy3 N8 129.8(2)
O17 Dy3 N8 136.8(2)
N7 Dy3 N8 63.8(2)
O13 Dy3 N8 73.6(2)
O11 Dy3 Dy4 127.69(15)
O15 Dy3 Dy4 131.32(18)
O14 Dy3 Dy4 79.04(15)
O12 Dy3 Dy4 36.11(14)
O17 Dy3 Dy4 35.91(14)
N7 Dy3 Dy4 97.32(17)
O13 Dy3 Dy4 72.99(15)
N8 Dy3 Dy4 145.32(17)
O16 Dy4 O20 89.5(3)
O16 Dy4 O19 84.0(2)
O20 Dy4 O19 71.7(2)
O16 Dy4 O17 165.3(2)
O20 Dy4 O17 100.5(2)
O19 Dy4 O17 88.8(2)
O16 Dy4 O12 93.6(2)
O20 Dy4 O12 145.2(2)
O19 Dy4 O12 74.2(2)
O17 Dy4 O12 72.1(2)
O16 Dy4 N10 126.2(3)
O20 Dy4 N10 75.5(2)
O19 Dy4 N10 134.8(3)
O17 Dy4 N10 67.4(2)
O12 Dy4 N10 127.5(2)
O16 Dy4 O18 94.5(3)
O20 Dy4 O18 144.8(2)
O19 Dy4 O18 143.5(2)
O17 Dy4 O18 83.7(3)
O12 Dy4 O18 69.5(2)
N10 Dy4 O18 74.0(3)
O16 Dy4 N11 62.7(2)
O20 Dy4 N11 73.2(3)
O19 Dy4 N11 131.2(2)
O17 Dy4 N11 130.5(2)
O12 Dy4 N11 137.7(3)
N10 Dy4 N11 63.5(3)
O18 Dy4 N11 77.7(3)
O16 Dy4 Dy3 128.98(17)
O20 Dy4 Dy3 126.73(17)
O19 Dy4 Dy3 77.01(15)
O17 Dy4 Dy3 36.47(14)
O12 Dy4 Dy3 35.76(14)
N10 Dy4 Dy3 99.58(18)
O18 Dy4 Dy3 75.86(17)
N11 Dy4 Dy3 151.76(19)
C34 O7 Dy2 120.0(5)
C34 O7 Dy1 125.6(6)
Dy2 O7 Dy1 108.1(2)
C1 O2 Dy1 120.0(6)
C1 O2 Dy2 128.4(6)
Dy1 O2 Dy2 107.7(2)
C66 O12 Dy3 118.9(6)
C66 O12 Dy4 127.4(6)
Dy3 O12 Dy4 108.1(2)
C24 O5 Dy1 138.4(6)
C58 O10 Dy2 136.2(6)
C26 O4 Dy1 133.4(6)
C129 O13 Dy3 126.2(7)
C129 O13 H13 107.0(19)
Dy3 O13 H13 122.9(19)
C43 O6 Dy2 124.6(6)
C75 O11 Dy3 124.9(6)
C56 O9 Dy2 138.9(6)
C97 O17 Dy4 120.2(6)
C97 O17 Dy3 126.1(6)
Dy4 O17 Dy3 107.6(2)
C122 O19 Dy4 132.9(6)
C135 O8 Dy2 124.6(6)
C135 O8 H8 110.2(18)
Dy2 O8 H8 123.7(18)
C11 O1 Dy1 125.1(7)
C107 O16 Dy4 124.8(7)
C120 O20 Dy4 135.5(7)
C90 O14 Dy3 137.0(6)
C74 N8 N9 118.9(8)
C74 N8 Dy3 120.5(7)
N9 N8 Dy3 120.7(5)
C41 N4 C33 121.8(8)
C41 N4 Dy2 121.8(6)
C33 N4 Dy2 116.1(5)
C131 O18 Dy4 141.9(7)
C131 O18 H18 108.9(17)
Dy4 O18 H18 108.7(15)
C73 N7 C65 118.7(8)
C73 N7 Dy3 122.8(6)
C65 N7 Dy3 118.4(6)
C88 O15 Dy3 138.7(7)
C42 N5 N6 117.9(8)
C42 N5 Dy2 122.0(7)
N6 N5 Dy2 120.1(5)
C105 N10 C101 119.6(8)
C105 N10 Dy4 122.6(7)
C101 N10 Dy4 117.7(6)
C133 O3 Dy1 138.5(6)
C133 O3 H3 108.4(17)
Dy1 O3 H3 111.6(16)
C43 N6 N5 106.8(8)
C75 N9 N8 107.9(8)
C11 N3 N2 107.5(8)
O7 C34 C35 125.6(9)
O7 C34 C33 117.0(8)
C35 C34 C33 117.4(8)
N4 C33 C34 118.0(8)
N4 C33 C38 120.4(9)
C34 C33 C38 121.6(9)
C106 N11 N12 118.8(8)
C106 N11 Dy4 121.0(7)
N12 N11 Dy4 119.9(5)
C9 N1 C5 122.1(8)
C9 N1 Dy1 121.0(6)
C5 N1 Dy1 116.9(6)
C10 N2 N3 119.4(8)
C10 N2 Dy1 119.9(7)
N3 N2 Dy1 120.5(5)
O12 C66 C67 123.2(9)
O12 C66 C65 118.5(9)
C67 C66 C65 118.2(9)
O11 C75 N9 124.5(10)
O11 C75 C76 116.7(10)
N9 C75 C76 118.8(10)
O10 C58 C57 123.0(9)
O10 C58 C59 116.1(8)
C57 C58 C59 120.8(9)
C54 C55 C50 119.3(9)
C54 C55 C56 122.5(9)
C50 C55 C56 118.0(9)
N10 C101 C102 123.1(9)
N10 C101 C97 117.1(9)
C102 C101 C97 119.7(10)
C39 C38 C37 125.0(9)
C39 C38 C33 117.0(9)
C37 C38 C33 118.0(9)
C64 C59 C60 117.9(9)
C64 C59 C58 118.9(10)
C60 C59 C58 123.1(9)
C82 C87 C86 118.0(10)
C82 C87 C88 120.1(11)
C86 C87 C88 121.8(10)
C49 C44 C45 118.8(11)
C49 C44 C43 118.5(11)
C45 C44 C43 122.7(10)
O4 C26 C25 123.8(8)
O4 C26 C27 117.1(8)
C25 C26 C27 119.0(9)
O9 C56 C57 124.4(9)
O9 C56 C55 114.9(8)
C57 C56 C55 120.6(9)
C22 C23 C18 119.2(9)
C22 C23 C24 122.6(9)
C18 C23 C24 118.2(10)
O5 C24 C25 123.0(9)
O5 C24 C23 117.3(8)
C25 C24 C23 119.7(9)
C32 C27 C28 116.7(9)
C32 C27 C26 119.1(10)
C28 C27 C26 124.0(9)
C48 C49 C44 120.5(12)
C48 C49 H49 119.8
C44 C49 H49 119.8
O14 C90 C89 122.1(10)
O14 C90 C91 115.8(10)
C89 C90 C91 122.0(11)
N8 C74 C73 117.7(9)
N8 C74 H74 121.1
C73 C74 H74 121.1
C34 C35 C36 120.6(9)
C34 C35 H35 119.7
C36 C35 H35 119.7
O6 C43 N6 125.5(10)
O6 C43 C44 117.9(10)
N6 C43 C44 116.6(10)
C36 C37 C38 119.6(9)
C36 C37 H37 120.2
C38 C37 H37 120.2
C26 C25 C24 123.4(9)
C26 C25 H25 118.3
C24 C25 H25 118.3
C53 C54 C55 118.0(9)
C53 C54 H54 121.0
C55 C54 H54 121.0
C58 C57 C56 122.8(9)
C58 C57 H57 118.6
C56 C57 H57 118.6
O2 C1 C2 124.8(10)
O2 C1 C5 117.1(9)
C2 C1 C5 118.0(9)
N7 C73 C72 121.7(9)
N7 C73 C74 114.8(8)
C72 C73 C74 123.4(9)
C21 C22 C23 119.3(10)
C21 C22 H22 120.3
C23 C22 H22 120.3
C52 C53 C54 123.1(10)
C52 C53 H53 118.4
C54 C53 H53 118.4
C107 N12 N11 106.9(8)
O1 C11 N3 124.3(10)
O1 C11 C12 115.8(10)
N3 C11 C12 119.9(11)
C51 C50 C55 118.7(10)
C51 C50 H50 120.6
C55 C50 H50 120.6
O17 C97 C98 124.6(9)
O17 C97 C101 117.3(9)
C98 C97 C101 118.0(10)
O19 C122 C121 124.2(10)
O19 C122 C123 116.7(10)
C121 C122 C123 119.0(11)
C53 C52 C51 119.7(10)
C53 C52 H52 120.1
C51 C52 H52 120.1
C37 C36 C35 122.6(10)
C37 C36 H36 118.7
C35 C36 H36 118.7
O15 C88 C89 124.5(11)
O15 C88 C87 113.9(10)
C89 C88 C87 121.6(11)
C27 C32 C31 121.1(10)
C27 C32 H32 119.5
C31 C32 H32 119.5
N4 C41 C40 120.9(9)
N4 C41 C42 116.1(8)
C40 C41 C42 123.0(9)
C52 C51 C50 121.0(10)
C52 C51 H51 119.5
C50 C51 H51 119.5
N7 C65 C70 123.3(9)
N7 C65 C66 115.6(8)
C70 C65 C66 121.1(10)
C95 C96 C91 122.2(12)
C95 C96 H96 118.9
C91 C96 H96 118.9
C92 C91 C96 117.1(11)
C92 C91 C90 122.8(11)
C96 C91 C90 120.1(11)
C88 C89 C90 124.6(11)
C88 C89 H89 117.7
C90 C89 H89 117.7
C21 C20 C19 120.7(10)
C21 C20 H20 119.6
C19 C20 H20 119.6
N1 C9 C10 116.4(9)
N1 C9 C8 118.9(10)
C10 C9 C8 124.7(10)
C1 C2 C3 121.5(10)
C1 C2 H2 119.2
C3 C2 H2 119.2
C17 C12 C13 119.0(11)
C17 C12 C11 119.5(11)
C13 C12 C11 121.5(11)
C20 C21 C22 121.4(11)
C20 C21 H21 119.3
C22 C21 H21 119.3
C39 C40 C41 118.6(9)
C39 C40 H40 120.7
C41 C40 H40 120.7
O20 C120 C121 123.0(11)
O20 C120 C119 116.0(11)
C121 C120 C119 120.8(11)
C114 C119 C118 118.5(11)
C114 C119 C120 119.7(12)
C118 C119 C120 121.8(12)
C122 C121 C120 124.4(11)
C122 C121 H121 117.8
C120 C121 H121 117.8
C128 C123 C124 118.6(11)
C128 C123 C122 118.6(11)
C124 C123 C122 122.8(11)
C100 C102 C101 120.5(10)
C100 C102 C103 124.2(10)
C101 C102 C103 115.3(10)
N5 C42 C41 116.8(9)
N5 C42 H42 121.6
C41 C42 H42 121.6
N1 C5 C6 121.8(9)
N1 C5 C1 118.1(9)
C6 C5 C1 120.0(10)
C40 C39 C38 121.3(9)
C40 C39 H39 119.4
C38 C39 H39 119.4
C66 C67 C68 119.4(9)
C66 C67 H67 120.3
C68 C67 H67 120.3
N2 C10 C9 118.7(10)
N2 C10 H10 120.7
C9 C10 H10 120.7
C87 C82 C83 121.0(12)
C87 C82 H82 119.5
C83 C82 H82 119.5
C19 C18 C23 121.0(11)
C19 C18 H18A 119.5
C23 C18 H18A 119.5
C81 C76 C77 117.4(10)
C81 C76 C75 119.2(11)
C77 C76 C75 123.3(10)
C18 C19 C20 118.5(10)
C18 C19 H19 120.8
C20 C19 H19 120.8
C29 C30 C31 120.6(10)
C29 C30 H30 119.7
C31 C30 H30 119.7
C85 C86 C87 119.4(11)
C85 C86 H86 120.3
C87 C86 H86 120.3
N11 C106 C105 117.1(10)
N11 C106 H106 121.4
C105 C106 H106 121.4
C59 C60 C61 120.0(10)
C59 C60 H60 120.0
C61 C60 H60 120.0
N10 C105 C104 119.9(10)
N10 C105 C106 115.5(9)
C104 C105 C106 124.5(10)
C27 C28 C29 121.7(10)
C27 C28 H28 119.1
C29 C28 H28 119.1
C59 C64 C63 122.2(10)
C59 C64 H64 118.9
C63 C64 H64 118.9
C30 C31 C32 120.1(10)
C30 C31 H31 119.9
C32 C31 H31 119.9
C119 C114 C115 122.0(13)
C119 C114 H114 119.0
C115 C114 H114 119.0
O16 C107 N12 125.7(11)
O16 C107 C113 117.8(11)
N12 C107 C113 116.5(11)
C84 C85 C86 121.1(12)
C84 C85 H85 119.5
C86 C85 H85 119.5
C117 C116 C115 121.5(13)
C117 C116 H116 119.3
C115 C116 H116 119.3
C46 C45 C44 120.3(11)
C46 C45 H45 119.8
C44 C45 H45 119.8
C61 C62 C63 120.9(10)
C61 C62 H62 119.6
C63 C62 H62 119.6
C16 C17 C12 121.8(12)
C16 C17 H17 119.1
C12 C17 H17 119.1
C30 C29 C28 119.7(10)
C30 C29 H29 120.1
C28 C29 H29 120.1
C71 C72 C73 119.7(9)
C71 C72 H72 120.1
C73 C72 H72 120.1
C84 C83 C82 118.9(11)
C84 C83 H83 120.6
C82 C83 H83 120.6
C112 C113 C108 117.2(12)
C112 C113 C107 119.2(11)
C108 C113 C107 123.6(12)
C80 C81 C76 120.7(11)
C80 C81 H81 119.7
C76 C81 H81 119.7
C4 C6 C7 127.0(10)
C4 C6 C5 118.8(10)
C7 C6 C5 114.2(10)
C97 C98 C99 121.3(10)
C97 C98 H98 119.4
C99 C98 H98 119.4
C85 C84 C83 121.6(11)
C85 C84 H84 119.2
C83 C84 H84 119.2
C117 C118 C119 118.6(12)
C117 C118 H118 120.7
C119 C118 H118 120.7
C116 C115 C114 117.6(12)
C116 C115 H115 121.2
C114 C115 H115 121.2
C3 C4 C6 120.6(10)
C3 C4 H4 119.7
C6 C4 H4 119.7
C94 C95 C96 118.6(12)
C94 C95 H95 120.7
C96 C95 H95 120.7
C69 C70 C71 125.7(9)
C69 C70 C65 118.9(9)
C71 C70 C65 115.4(10)
C123 C124 C125 119.7(12)
C123 C124 H124 120.1
C125 C124 H124 120.1
C47 C48 C49 119.3(11)
C47 C48 H48 120.3
C49 C48 H48 120.3
C4 C3 C2 120.8(10)
C4 C3 H3B 119.6
C2 C3 H3B 119.6
C99 C100 C102 118.8(10)
C99 C100 H100 120.6
C102 C100 H100 120.6
C62 C61 C60 120.2(11)
C62 C61 H61 119.9
C60 C61 H61 119.9
C91 C92 C93 120.2(11)
C91 C92 H92 119.9
C93 C92 H92 119.9
C125 C126 C127 123.1(12)
C125 C126 H126 118.5
C127 C126 H126 118.5
C126 C127 C128 117.7(12)
C126 C127 H127 121.1
C128 C127 H127 121.1
C68 C69 C70 119.8(9)
C68 C69 H69 120.1
C70 C69 H69 120.1
C72 C71 C70 121.1(9)
C72 C71 H71 119.5
C70 C71 H71 119.5
C8 C7 C6 123.8(10)
C8 C7 H7 118.1
C6 C7 H7 118.1
C123 C128 C127 121.4(12)
C123 C128 H128 119.3
C127 C128 H128 119.3
C104 C103 C102 120.2(10)
C104 C103 H103 119.9
C102 C103 H103 119.9
C111 C112 C113 121.6(12)
C111 C112 H112 119.2
C113 C112 H112 119.2
C62 C63 C64 118.8(10)
C62 C63 H63 120.6
C64 C63 H63 120.6
C103 C104 C105 121.7(10)
C103 C104 H104 119.2
C105 C104 H104 119.2
C69 C68 C67 122.6(10)
C69 C68 H68 118.7
C67 C68 H68 118.7
C126 C125 C124 119.5(12)
C126 C125 H125 120.2
C124 C125 H125 120.2
C93 C94 C95 122.3(12)
C93 C94 H94 118.8
C95 C94 H94 118.8
C46 C47 C48 121.3(12)
C46 C47 H47 119.4
C48 C47 H47 119.4
C7 C8 C9 119.0(10)
C7 C8 H8A 120.5
C9 C8 H8A 120.5
C47 C46 C45 119.7(12)
C47 C46 H46 120.1
C45 C46 H46 120.1
C78 C77 C76 122.1(11)
C78 C77 H77 118.9
C76 C77 H77 118.9
C79 C80 C81 120.6(11)
C79 C80 H80 119.7
C81 C80 H80 119.7
C110 C111 C112 120.7(13)
C110 C111 H111 119.6
C112 C111 H111 119.6
C94 C93 C92 119.5(12)
C94 C93 H93 120.2
C92 C93 H93 120.2
C116 C117 C118 121.8(14)
C116 C117 H117 119.1
C118 C117 H117 119.1
C100 C99 C98 121.5(11)
C100 C99 H99 119.3
C98 C99 H99 119.3
C80 C79 C78 120.4(11)
C80 C79 H79 119.8
C78 C79 H79 119.8
C134 C133 O3 105.6(10)
C134 C133 H13I 110.6
O3 C133 H13I 110.6
C134 C133 H13J 110.6
O3 C133 H13J 110.6
H13I C133 H13J 108.8
C109 C108 C113 119.4(12)
C109 C108 H108 120.3
C113 C108 H108 120.3
C17 C16 C15 118.9(12)
C17 C16 H16 120.6
C15 C16 H16 120.6
C132 C131 O18 110.6(11)
C132 C131 H13A 109.5
O18 C131 H13A 109.5
C132 C131 H13B 109.5
O18 C131 H13B 109.5
H13A C131 H13B 108.1
C77 C78 C79 118.7(12)
C77 C78 H78 120.7
C79 C78 H78 120.7
C111 C110 C109 119.5(12)
C111 C110 H110 120.2
C109 C110 H110 120.2
C131 C132 H13C 109.5
C131 C132 H13D 109.5
H13C C132 H13D 109.5
C131 C132 H13E 109.5
H13C C132 H13E 109.5
H13D C132 H13E 109.5
C133 C134 H13K 109.5
C133 C134 H13L 109.5
H13K C134 H13L 109.5
C133 C134 H13M 109.5
H13K C134 H13M 109.5
H13L C134 H13M 109.5
C110 C109 C108 121.3(12)
C110 C109 H109 119.4
C108 C109 H109 119.4
C14 C15 C16 120.4(12)
C14 C15 H15 119.8
C16 C15 H15 119.8
C15 C14 C13 120.3(12)
C15 C14 H14 119.8
C13 C14 H14 119.8
C14 C13 C12 119.2(12)
C14 C13 H13N 120.4
C12 C13 H13N 120.4
C129 C130 H13F 109.5
C129 C130 H13G 109.5
H13F C130 H13G 109.5
C129 C130 H13H 109.5
H13F C130 H13H 109.5
H13G C130 H13H 109.5
C130 C129 O13 108.9(12)
C130 C129 H12A 109.9
O13 C129 H12A 109.9
C130 C129 H12B 109.9
O13 C129 H12B 109.9
H12A C129 H12B 108.3
C136 C135 O8 101.4(11)
C136 C135 H13P 111.5
O8 C135 H13P 111.5
C136 C135 H13Q 111.5
O8 C135 H13Q 111.5
H13P C135 H13Q 109.3
C135 C136 H13O 109.5
C135 C136 H13R 109.5
H13O C136 H13R 109.5
C135 C136 H13S 109.5
H13O C136 H13S 109.5
H13R C136 H13S 109.5

loop_
_geom_bond_atom_site_label_1
_geom_bond_atom_site_label_2
_geom_bond_distance
Dy1 O1 2.260(7)
Dy1 O5 2.302(6)
Dy1 O4 2.352(5)
Dy1 O2 2.361(6)
Dy1 O7 2.375(5)
Dy1 N1 2.457(6)
Dy1 O3 2.459(7)
Dy1 N2 2.514(7)
Dy1 Dy2 3.8287(6)
Dy2 O6 2.276(6)
Dy2 O9 2.278(6)
Dy2 O10 2.329(6)
Dy2 O7 2.355(6)
Dy2 O2 2.382(5)
Dy2 O8 2.452(7)
Dy2 N4 2.468(7)
Dy2 N5 2.510(7)
Dy3 O11 2.280(6)
Dy3 O15 2.312(7)
Dy3 O14 2.334(6)
Dy3 O12 2.360(6)
Dy3 O17 2.393(6)
Dy3 N7 2.435(7)
Dy3 O13 2.436(7)
Dy3 N8 2.515(7)
Dy3 Dy4 3.8370(7)
Dy4 O16 2.255(7)
Dy4 O20 2.317(7)
Dy4 O19 2.350(6)
Dy4 O17 2.361(6)
Dy4 O12 2.379(6)
Dy4 N10 2.438(7)
Dy4 O18 2.439(8)
Dy4 N11 2.513(8)
O7 C34 1.352(10)
O2 C1 1.345(11)
O12 C66 1.351(10)
O5 C24 1.237(11)
O10 C58 1.275(11)
O4 C26 1.264(10)
O13 C129 1.488(14)
O13 H13 0.856(10)
O6 C43 1.275(12)
O11 C75 1.290(12)
O9 C56 1.256(11)
O17 C97 1.350(11)
O19 C122 1.248(12)
O8 C135 1.578(14)
O8 H8 0.856(10)
O1 C11 1.294(12)
O16 C107 1.278(13)
O20 C120 1.271(13)
O14 C90 1.300(12)
N8 C74 1.278(11)
N8 N9 1.379(10)
N4 C41 1.319(11)
N4 C33 1.345(11)
O18 C131 1.403(12)
O18 H18 0.851(10)
N7 C73 1.338(11)
N7 C65 1.342(12)
O15 C88 1.257(13)
N5 C42 1.269(11)
N5 N6 1.405(10)
N10 C105 1.334(12)
N10 C101 1.349(12)
O3 C133 1.461(12)
O3 H3 0.856(10)
N6 C43 1.323(12)
N9 C75 1.310(12)
N3 C11 1.320(13)
N3 N2 1.381(10)
C34 C35 1.360(13)
C34 C33 1.420(13)
C33 C38 1.422(12)
N11 C106 1.280(12)
N11 N12 1.389(11)
N1 C9 1.323(12)
N1 C5 1.326(12)
N2 C10 1.261(12)
C66 C67 1.387(13)
C66 C65 1.423(13)
C75 C76 1.490(14)
C58 C57 1.388(13)
C58 C59 1.497(12)
C55 C54 1.398(13)
C55 C50 1.404(13)
C55 C56 1.513(13)
C101 C102 1.415(14)
C101 C97 1.429(14)
C38 C39 1.391(13)
C38 C37 1.397(13)
C59 C64 1.362(13)
C59 C60 1.371(13)
C87 C82 1.385(15)
C87 C86 1.410(15)
C87 C88 1.492(14)
C44 C49 1.380(14)
C44 C45 1.386(15)
C44 C43 1.491(15)
C26 C25 1.393(12)
C26 C27 1.485(12)
C56 C57 1.394(12)
C23 C22 1.376(14)
C23 C18 1.394(13)
C23 C24 1.479(13)
C24 C25 1.417(12)
C27 C32 1.371(13)
C27 C28 1.380(13)
C49 C48 1.379(14)
C49 H49 0.9300
C90 C89 1.383(14)
C90 C91 1.469(14)
C74 C73 1.460(13)
C74 H74 0.9300
C35 C36 1.404(12)
C35 H35 0.9300
C37 C36 1.345(13)
C37 H37 0.9300
C25 H25 0.9300
C54 C53 1.366(12)
C54 H54 0.9300
C57 H57 0.9300
C1 C2 1.349(14)
C1 C5 1.436(14)
C73 C72 1.385(12)
C22 C21 1.365(13)
C22 H22 0.9300
C53 C52 1.332(13)
C53 H53 0.9300
N12 C107 1.324(14)
C11 C12 1.471(15)
C50 C51 1.378(13)
C50 H50 0.9300
C97 C98 1.355(14)
C122 C121 1.390(14)
C122 C123 1.493(14)
C52 C51 1.357(13)
C52 H52 0.9300
C36 H36 0.9300
C88 C89 1.372(14)
C32 C31 1.388(12)
C32 H32 0.9300
C41 C40 1.402(12)
C41 C42 1.452(13)
C51 H51 0.9300
C65 C70 1.415(13)
C96 C95 1.379(14)
C96 C91 1.388(14)
C96 H96 0.9300
C91 C92 1.374(15)
C89 H89 0.9300
C20 C21 1.359(13)
C20 C19 1.374(14)
C20 H20 0.9300
C9 C10 1.418(14)
C9 C8 1.422(13)
C2 C3 1.420(13)
C2 H2 0.9300
C12 C17 1.369(15)
C12 C13 1.393(15)
C21 H21 0.9300
C40 C39 1.368(13)
C40 H40 0.9300
C120 C121 1.410(15)
C120 C119 1.481(15)
C119 C114 1.375(16)
C119 C118 1.388(16)
C121 H121 0.9300
C123 C128 1.363(15)
C123 C124 1.387(15)
C102 C100 1.376(14)
C102 C103 1.425(14)
C42 H42 0.9300
C5 C6 1.433(13)
C39 H39 0.9300
C67 C68 1.398(13)
C67 H67 0.9300
C10 H10 0.9300
C82 C83 1.398(14)
C82 H82 0.9300
C18 C19 1.373(13)
C18 H18A 0.9300
C76 C81 1.383(14)
C76 C77 1.387(15)
C19 H19 0.9300
C30 C29 1.337(14)
C30 C31 1.347(14)
C30 H30 0.9300
C86 C85 1.376(14)
C86 H86 0.9300
C106 C105 1.444(14)
C106 H106 0.9300
C60 C61 1.388(13)
C60 H60 0.9300
C105 C104 1.399(13)
C28 C29 1.383(12)
C28 H28 0.9300
C64 C63 1.372(13)
C64 H64 0.9300
C31 H31 0.9300
C114 C115 1.378(15)
C114 H114 0.9300
C107 C113 1.479(16)
C85 C84 1.348(15)
C85 H85 0.9300
C116 C117 1.319(15)
C116 C115 1.376(16)
C116 H116 0.9300
C45 C46 1.377(14)
C45 H45 0.9300
C62 C61 1.345(14)
C62 C63 1.351(14)
C62 H62 0.9300
C17 C16 1.364(15)
C17 H17 0.9300
C29 H29 0.9300
C72 C71 1.351(13)
C72 H72 0.9300
C83 C84 1.353(15)
C83 H83 0.9300
C113 C112 1.374(16)
C113 C108 1.391(15)
C81 C80 1.365(14)
C81 H81 0.9300
C6 C4 1.384(14)
C6 C7 1.386(14)
C98 C99 1.406(13)
C98 H98 0.9300
C84 H84 0.9300
C118 C117 1.383(15)
C118 H118 0.9300
C115 H115 0.9300
C4 C3 1.355(13)
C4 H4 0.9300
C95 C94 1.348(15)
C95 H95 0.9300
C70 C69 1.383(13)
C70 C71 1.404(13)
C124 C125 1.408(14)
C124 H124 0.9300
C48 C47 1.366(15)
C48 H48 0.9300
C3 H3B 0.9300
C100 C99 1.367(13)
C100 H100 0.9300
C61 H61 0.9300
C92 C93 1.418(14)
C92 H92 0.9300
C126 C125 1.302(15)
C126 C127 1.378(15)
C126 H126 0.9300
C127 C128 1.387(14)
C127 H127 0.9300
C69 C68 1.369(13)
C69 H69 0.9300
C71 H71 0.9300
C7 C8 1.325(13)
C7 H7 0.9300
C128 H128 0.9300
C103 C104 1.331(14)
C103 H103 0.9300
C112 C111 1.366(15)
C112 H112 0.9300
C63 H63 0.9300
C104 H104 0.9300
C68 H68 0.9300
C125 H125 0.9300
C94 C93 1.328(15)
C94 H94 0.9300
C47 C46 1.354(14)
C47 H47 0.9300
C8 H8A 0.9300
C46 H46 0.9300
C77 C78 1.361(14)
C77 H77 0.9300
C80 C79 1.358(14)
C80 H80 0.9300
C111 C110 1.339(15)
C111 H111 0.9300
C93 H93 0.9300
C117 H117 0.9300
C99 H99 0.9300
C79 C78 1.378(14)
C79 H79 0.9300
C133 C134 1.402(16)
C133 H13I 0.9700
C133 H13J 0.9700
C108 C109 1.387(15)
C108 H108 0.9300
C16 C15 1.376(16)
C16 H16 0.9300
C131 C132 1.393(16)
C131 H13A 0.9700
C131 H13B 0.9700
C78 H78 0.9300
C110 C109 1.349(16)
C110 H110 0.9300
C132 H13C 0.9600
C132 H13D 0.9600
C132 H13E 0.9600
C134 H13K 0.9600
C134 H13L 0.9600
C134 H13M 0.9600
C109 H109 0.9300
C15 C14 1.371(15)
C15 H15 0.9300
C14 C13 1.379(15)
C14 H14 0.9300
C13 H13N 0.9300
C130 C129 1.387(18)
C130 H13F 0.9600
C130 H13G 0.9600
C130 H13H 0.9600
C129 H12A 0.9700
C129 H12B 0.9700
C135 C136 1.386(13)
C135 H13P 0.9700
C135 H13Q 0.9700
C136 H13O 0.9600
C136 H13R 0.9600
C136 H13S 0.9600
